data_9015378
loop_
_publ_author_name
'Wells, A. F.'

_publ_section_title
;
 The crystal structure of silver diammino-tetranitro-cobaltiate
 (Ag(Co(NH~3~)~2~(NO~2~)~4~))
;
_journal_name_full 'Zeitschrift fur Kristallographie'
_journal_page_first 74
_journal_page_last 82
_journal_paper_doi 10.1524/zkri.1936.95.1.74
_journal_volume 95
_journal_year 1936
_chemical_formula_sum 'Ag Co N6 O8'
_space_group_IT_number 126
_symmetry_space_group_name_Hall 'P 4 2 -1n'
_symmetry_space_group_name_H-M 'P 4/n n c :1'
_cell_angle_alpha 90
_cell_angle_beta 90
_cell_angle_gamma 90
_cell_length_a 6.97
_cell_length_b 6.97
_cell_length_c 10.43
_cell_formula_units_Z 2
_cell_volume 506.699
_database_code_amcsd 0017196
_exptl_crystal_density_diffrn 2.483
_cod_duplicate_entry 1010270
_cod_original_sg_symbol_H-M 'P 4/n n c'
_cod_database_code 9015378
_amcsd_formula_title 'Ag Co H6 N6 O8'

loop_
_space_group_symop_operation_xyz
x,y,z
1/2-y,1/2-x,1/2+z
y,x,-z
1/2+y,1/2-x,1/2-z
-y,x,z
1/2+x,1/2-y,1/2+z
-x,y,-z
1/2+x,1/2+y,1/2-z
-x,-y,z
1/2+y,1/2+x,1/2+z
-y,-x,-z
1/2-y,1/2+x,1/2-z
y,-x,z
1/2-x,1/2+y,1/2+z
x,-y,-z
1/2-x,1/2-y,1/2-z

loop_
_atom_site_label
_atom_site_fract_x
_atom_site_fract_y
_atom_site_fract_z
_atom_site_attached_hydrogens
Ag1 0.00000 0.00000 0.00000 0
Co1 0.50000 0.50000 0.00000 0
N1 0.00000 0.00000 0.22000 3
N2 0.19500 0.19500 0.00000 0
O1 0.31000 0.22000 0.09000 0

loop_
_cod_related_entry_id
_cod_related_entry_database
_cod_related_entry_code
1 AMCSD 0017196
